data_2022548
loop_
_publ_author_name
'Blake, Alexander J.'
'Lippolis, Vito'
'Schroder, Martin'

_publ_section_title
;
 Coordination chemistry of nitrile-functionalized mixed thia-aza
 macrocycles [9]aneN~2~S and [9]aneNS~2~ towards silver(I)
;
_journal_coeditor_code KY3213
_journal_issue 3
_journal_name_full 'Acta Crystallographica Section C'
_journal_page_first
;
;
_journal_paper_doi 10.1107/S205322962200105X
_journal_volume 78
_journal_year 2022
_chemical_formula_iupac '[Ag2 (C9 H16 N2 S2)2 (S C N)] B F4'
_chemical_formula_moiety 'C19 H32 Ag2 N5 S5 +, B F4 -'
_chemical_formula_sum 'C19 H32 Ag2 B F4 N5 S5'
_chemical_formula_weight 793.34
_chemical_name_systematic
'\m-Thiocyanato-\k^2^<i>S</i>:<i>S</i>-bis{[7-(2-cyanoethyl)-1,4-dithia-7-azacyclononane-\k^3^<i>N</i>,<i>S</i>,<i>S</i>']silver(I)} tetrafluoridoborate'
_space_group_crystal_system monoclinic
_space_group_IT_number 15
_space_group_name_Hall '-C 2yc'
_space_group_name_H-M_alt 'C 1 2/c 1'
_atom_sites_solution_hydrogens geom
_atom_sites_solution_primary direct
_atom_sites_solution_secondary difmap
_audit_creation_method
;
Olex2 1.2
(compiled 2018.05.29 svn.r3508 for OlexSys, GUI svn.r5506)
;
_cell_angle_alpha 90
_cell_angle_beta 119.940(9)
_cell_angle_gamma 90
_cell_formula_units_Z 8
_cell_length_a 28.537(3)
_cell_length_b 8.4362(11)
_cell_length_c 27.216(3)
_cell_measurement_reflns_used 35
_cell_measurement_temperature 150(2)
_cell_measurement_theta_max 15.4
_cell_measurement_theta_min 11.1
_cell_volume 5677.7(12)
_computing_cell_refinement
;
STADI-4 (Stoe & Cie, 1996)
;
_computing_data_collection
;
STADI-4 (Stoe & Cie, 1996)
;
_computing_data_reduction
;
X-RED (Stoe & Cie, 1996)
;
_computing_molecular_graphics
;
OLEX2 (Dolomanov <i>et al.</i>, 2009) and Mercury (Macrae <i>et al.</i>,
2020)
;
_computing_publication_material
;
OLEX2 (Dolomanov <i>et al.</i>, 2009)
;
_computing_structure_refinement
;
SHELXL2018 (Sheldrick, 2015)
;
_computing_structure_solution
;
SHELXS97 (Sheldrick, 2008)
;
_diffrn_ambient_temperature 150(2)
_diffrn_measured_fraction_theta_full 0.997
_diffrn_measured_fraction_theta_max 0.997
_diffrn_measurement_device 'Stoe STADI4 4-circle'
_diffrn_measurement_method
; Scan width (omega) = 1.04 - 1.20, scan ratio 2theta:omega = 1.00
  I(Net) and sigma(I) calculated according to Blessing (1987)
;
_diffrn_radiation_monochromator 'planar graphite'
_diffrn_radiation_source 'fine-focus sealed tube'
_diffrn_radiation_type MoK\a
_diffrn_radiation_wavelength 0.71073
_diffrn_reflns_av_R_equivalents 0.0248
_diffrn_reflns_av_unetI/netI 0.0389
_diffrn_reflns_limit_h_max 33
_diffrn_reflns_limit_h_min -33
_diffrn_reflns_limit_k_max 0
_diffrn_reflns_limit_k_min -10
_diffrn_reflns_limit_l_max 32
_diffrn_reflns_limit_l_min -32
_diffrn_reflns_number 5547
_diffrn_reflns_theta_full 24.983
_diffrn_reflns_theta_max 24.983
_diffrn_reflns_theta_min 2.551
_diffrn_standards_decay_% 7.0
_diffrn_standards_interval_time 60
_diffrn_standards_number 3
_exptl_absorpt_coefficient_mu 1.794
_exptl_absorpt_correction_T_max 0.8222
_exptl_absorpt_correction_T_min 0.7129
_exptl_absorpt_correction_type integration
_exptl_absorpt_process_details
;
(SHELXTL; Sheldrick, 2008)
;
_exptl_crystal_colour colourless
_exptl_crystal_density_diffrn 1.856
_exptl_crystal_description tablet
_exptl_crystal_F_000 3168
_exptl_crystal_size_max 0.27
_exptl_crystal_size_mid 0.15
_exptl_crystal_size_min 0.12
_refine_diff_density_max 0.559
_refine_diff_density_min -0.521
_refine_ls_extinction_coef 0.000099(18)
_refine_ls_extinction_expression Fc^*^=kFc[1+0.001xFc^2^\l^3^/sin(2\q)]^-1/4^
_refine_ls_extinction_method
;
SHELXL2018 (Sheldrick, 2015)
;
_refine_ls_goodness_of_fit_ref 1.145
_refine_ls_hydrogen_treatment constr
_refine_ls_matrix_type full
_refine_ls_number_parameters 326
_refine_ls_number_reflns 4972
_refine_ls_number_restraints 0
_refine_ls_restrained_S_all 1.145
_refine_ls_R_factor_all 0.0506
_refine_ls_R_factor_gt 0.0360
_refine_ls_shift/su_max 0.001
_refine_ls_shift/su_mean 0.000
_refine_ls_structure_factor_coef Fsqd
_refine_ls_weighting_details 'w=1/[\s^2^(Fo^2^)+(0.0150P)^2^+34.6966P] where P=(Fo^2^+2Fc^2^)/3'
_refine_ls_weighting_scheme calc
_refine_ls_wR_factor_gt 0.0661
_refine_ls_wR_factor_ref 0.0751
_reflns_number_gt 4138
_reflns_number_total 4972
_reflns_threshold_expression 'I > 2\s(I)'
_cod_data_source_file ky3213sup1.cif
_cod_data_source_block Ag2L32mu-SCNBF4
_cod_original_cell_volume 5677.6(12)
_cod_database_code 2022548
_shelx_space_group_comment
;
The symmetry employed for this shelxl refinement is uniquely defined
by the following loop, which should always be used as a source of
symmetry information in preference to the above space-group names.
They are only intended as comments.
;
_shelx_estimated_absorpt_t_min 0.643
_shelx_estimated_absorpt_t_max 0.814

loop_
_space_group_symop_operation_xyz
'x, y, z'
'-x, y, -z+1/2'
'x+1/2, y+1/2, z'
'-x+1/2, y+1/2, -z+1/2'
'-x, -y, -z'
'x, -y, z-1/2'
'-x+1/2, -y+1/2, -z'
'x+1/2, -y+1/2, z-1/2'

loop_
_atom_site_type_symbol
_atom_site_label
_atom_site_fract_x
_atom_site_fract_y
_atom_site_fract_z
_atom_site_U_iso_or_equiv
_atom_site_adp_type
_atom_site_calc_flag
_atom_site_occupancy
_atom_site_disorder_assembly
_atom_site_disorder_group
Ag Ag1 0.08025(2) 0.93692(4) 0.41389(2) 0.02154(11) Uani d 1 . .
Ag Ag2 0.09609(2) 0.98647(5) 0.31130(2) 0.02240(11) Uani d 1 . .
S S1A 0.04351(5) 0.82782(15) 0.22085(5) 0.0216(3) Uani d 1 . .
S S4A 0.16145(5) 0.74507(15) 0.35120(5) 0.0200(3) Uani d 1 . .
S S4 0.02877(5) 0.87553(15) 0.46833(5) 0.0215(3) Uani d 1 . .
S S1 0.07752(5) 0.63126(14) 0.40150(5) 0.0189(3) Uani d 1 . .
S S 0.08733(5) 1.18937(14) 0.37032(5) 0.0210(3) Uani d 1 . .
F F1 0.33209(13) 1.0994(4) 0.31883(13) 0.0432(9) Uani d 1 . .
C C8A 0.11625(18) 1.0142(6) 0.20333(19) 0.0210(11) Uani d 1 . .
H H8AA 0.137024 1.020249 0.183166 0.025 Uiso calc 1 . .
H H8AB 0.092061 1.107647 0.192029 0.025 Uiso calc 1 . .
F F2 0.32206(13) 1.0454(4) 0.39447(15) 0.0442(9) Uani d 1 . .
C C 0.0214(2) 1.2361(6) 0.3298(2) 0.0244(12) Uani d 1 . .
F F4 0.39578(15) 0.9572(5) 0.39134(17) 0.0588(11) Uani d 1 . .
N N7A 0.15398(14) 1.0213(4) 0.26449(16) 0.0164(8) Uani d 1 . .
F F3 0.38643(15) 1.2183(4) 0.40266(15) 0.0518(10) Uani d 1 . .
C C6 0.14043(18) 0.8308(6) 0.54970(19) 0.0178(10) Uani d 1 . .
H H6A 0.169613 0.866183 0.587338 0.021 Uiso calc 1 . .
H H6B 0.135847 0.715265 0.552039 0.021 Uiso calc 1 . .
C C72A 0.2050(2) 1.2596(6) 0.2569(2) 0.0234(11) Uani d 1 . .
H H72A 0.228958 1.180650 0.253513 0.028 Uiso calc 1 . .
H H72B 0.178893 1.298119 0.218369 0.028 Uiso calc 1 . .
C C9 0.13812(19) 0.5770(6) 0.46780(19) 0.0201(10) Uani d 1 . .
H H9A 0.127040 0.538570 0.494868 0.024 Uiso calc 1 . .
H H9B 0.156343 0.488275 0.460250 0.024 Uiso calc 1 . .
N N7 0.15811(15) 0.8593(4) 0.50755(16) 0.0154(8) Uani d 1 . .
C C5 0.08767(18) 0.9137(6) 0.5373(2) 0.0225(11) Uani d 1 . .
H H5A 0.094240 1.029496 0.541132 0.027 Uiso calc 1 . .
H H5B 0.078955 0.881427 0.566835 0.027 Uiso calc 1 . .
C C3A 0.12826(19) 0.6089(6) 0.2919(2) 0.0231(11) Uani d 1 . .
H H3AA 0.145843 0.618064 0.268501 0.028 Uiso calc 1 . .
H H3AB 0.134308 0.499488 0.306949 0.028 Uiso calc 1 . .
N N74A 0.26226(18) 1.4920(5) 0.32126(19) 0.0292(10) Uani d 1 . .
N N74 0.26658(19) 1.3362(6) 0.56519(19) 0.0342(11) Uani d 1 . .
C C3 0.0239(2) 0.6604(6) 0.4664(2) 0.0226(11) Uani d 1 . .
H H3A 0.054530 0.618100 0.501832 0.027 Uiso calc 1 . .
H H3B -0.009822 0.630655 0.466159 0.027 Uiso calc 1 . .
C C72 0.1858(2) 1.1416(6) 0.5362(2) 0.0234(11) Uani d 1 . .
H H72C 0.153835 1.177628 0.500623 0.028 Uiso calc 1 . .
H H72D 0.175752 1.138219 0.566178 0.028 Uiso calc 1 . .
C C6A 0.19758(18) 0.9034(6) 0.28424(19) 0.0178(10) Uani d 1 . .
H H6AA 0.229408 0.953201 0.285137 0.021 Uiso calc 1 . .
H H6AB 0.185532 0.815320 0.256543 0.021 Uiso calc 1 . .
C C71 0.20226(18) 0.9769(6) 0.5278(2) 0.0207(11) Uani d 1 . .
H H71A 0.215047 0.983506 0.500082 0.025 Uiso calc 1 . .
H H71B 0.232883 0.939793 0.564235 0.025 Uiso calc 1 . .
C C8 0.17881(18) 0.7127(6) 0.4957(2) 0.0201(11) Uani d 1 . .
H H8A 0.209173 0.673261 0.531875 0.024 Uiso calc 1 . .
H H8B 0.193690 0.739896 0.470763 0.024 Uiso calc 1 . .
N N -0.02324(19) 1.2731(6) 0.3034(2) 0.0405(13) Uani d 1 . .
C C5A 0.21473(18) 0.8355(6) 0.3426(2) 0.0208(11) Uani d 1 . .
H H5AA 0.231275 0.921751 0.370783 0.025 Uiso calc 1 . .
H H5AB 0.243103 0.754923 0.351521 0.025 Uiso calc 1 . .
C C9A 0.08164(19) 0.8633(6) 0.1847(2) 0.0229(11) Uani d 1 . .
H H9AA 0.105591 0.771253 0.191253 0.027 Uiso calc 1 . .
H H9AB 0.055960 0.869820 0.143422 0.027 Uiso calc 1 . .
C C2A 0.06761(19) 0.6337(6) 0.2535(2) 0.0244(11) Uani d 1 . .
H H2AA 0.049892 0.609113 0.275916 0.029 Uiso calc 1 . .
H H2AB 0.054699 0.554352 0.222610 0.029 Uiso calc 1 . .
C C73A 0.23715(19) 1.3917(6) 0.2920(2) 0.0194(11) Uani d 1 . .
C C73 0.2306(2) 1.2535(6) 0.5525(2) 0.0239(11) Uani d 1 . .
B B1 0.3592(2) 1.0805(7) 0.3769(2) 0.0235(13) Uani d 1 . .
C C2 0.02391(19) 0.5797(6) 0.4164(2) 0.0221(11) Uani d 1 . .
H H2A -0.011122 0.602855 0.381983 0.027 Uiso calc 1 . .
H H2B 0.025409 0.463750 0.422692 0.027 Uiso calc 1 . .
C C71A 0.17420(19) 1.1811(6) 0.2842(2) 0.0189(10) Uani d 1 . .
H H71C 0.198667 1.177462 0.325824 0.023 Uiso calc 1 . .
H H71D 0.143187 1.249674 0.276836 0.023 Uiso calc 1 . .

loop_
_atom_site_aniso_label
_atom_site_aniso_U_11
_atom_site_aniso_U_22
_atom_site_aniso_U_33
_atom_site_aniso_U_12
_atom_site_aniso_U_13
_atom_site_aniso_U_23
Ag1 0.0239(2) 0.0180(2) 0.0196(2) 0.00354(16) 0.00846(16) 0.00433(16)
Ag2 0.0245(2) 0.0204(2) 0.0276(2) -0.00087(16) 0.01692(17) -0.00617(17)
S1A 0.0141(6) 0.0252(7) 0.0230(6) -0.0016(5) 0.0075(5) -0.0031(5)
S4A 0.0210(6) 0.0194(6) 0.0204(6) 0.0003(5) 0.0108(5) 0.0021(5)
S4 0.0164(6) 0.0248(7) 0.0211(6) 0.0004(5) 0.0076(5) -0.0045(5)
S1 0.0201(6) 0.0171(6) 0.0170(6) 0.0003(5) 0.0074(5) -0.0011(5)
S 0.0257(6) 0.0147(6) 0.0216(6) 0.0015(5) 0.0110(5) -0.0020(5)
F1 0.046(2) 0.049(2) 0.0232(16) -0.0090(17) 0.0084(15) 0.0060(15)
C8A 0.019(2) 0.025(3) 0.017(2) 0.001(2) 0.008(2) 0.002(2)
F2 0.0427(19) 0.047(2) 0.058(2) -0.0115(17) 0.0365(18) -0.0007(18)
C 0.037(3) 0.012(3) 0.032(3) 0.003(2) 0.023(3) 0.001(2)
F4 0.049(2) 0.058(3) 0.073(3) 0.021(2) 0.034(2) 0.025(2)
N7A 0.0141(19) 0.011(2) 0.019(2) 0.0033(16) 0.0050(16) 0.0016(16)
F3 0.059(2) 0.056(2) 0.051(2) -0.033(2) 0.0348(19) -0.0278(19)
C6 0.017(2) 0.021(3) 0.013(2) -0.001(2) 0.0061(19) -0.001(2)
C72A 0.031(3) 0.018(3) 0.025(3) -0.007(2) 0.017(2) -0.006(2)
C9 0.024(3) 0.011(2) 0.018(2) 0.007(2) 0.006(2) 0.003(2)
N7 0.0156(19) 0.012(2) 0.017(2) -0.0005(16) 0.0068(16) 0.0001(16)
C5 0.019(2) 0.030(3) 0.021(3) -0.003(2) 0.011(2) -0.011(2)
C3A 0.022(3) 0.015(3) 0.034(3) -0.002(2) 0.016(2) -0.002(2)
N74A 0.032(2) 0.026(3) 0.030(2) -0.007(2) 0.016(2) -0.006(2)
N74 0.041(3) 0.032(3) 0.033(3) -0.012(2) 0.021(2) -0.012(2)
C3 0.020(3) 0.023(3) 0.024(3) -0.003(2) 0.011(2) 0.000(2)
C72 0.028(3) 0.015(3) 0.024(3) -0.005(2) 0.011(2) -0.003(2)
C6A 0.016(2) 0.019(3) 0.020(2) 0.000(2) 0.010(2) -0.002(2)
C71 0.018(2) 0.023(3) 0.019(2) -0.004(2) 0.008(2) 0.001(2)
C8 0.019(2) 0.018(3) 0.021(3) 0.006(2) 0.008(2) 0.004(2)
N 0.034(3) 0.029(3) 0.061(3) 0.010(2) 0.025(3) 0.014(3)
C5A 0.017(2) 0.018(3) 0.022(3) 0.000(2) 0.006(2) -0.002(2)
C9A 0.023(3) 0.027(3) 0.016(2) -0.001(2) 0.007(2) -0.003(2)
C2A 0.024(3) 0.020(3) 0.030(3) -0.007(2) 0.014(2) -0.003(2)
C73A 0.019(2) 0.019(3) 0.026(3) 0.002(2) 0.015(2) 0.001(2)
C73 0.033(3) 0.021(3) 0.017(3) -0.002(2) 0.012(2) -0.003(2)
B1 0.018(3) 0.024(3) 0.024(3) -0.003(2) 0.007(2) -0.001(3)
C2 0.021(2) 0.015(3) 0.025(3) -0.002(2) 0.008(2) 0.000(2)
C71A 0.021(2) 0.016(3) 0.020(2) -0.003(2) 0.010(2) -0.004(2)

loop_
_atom_type_symbol
_atom_type_description
_atom_type_scat_dispersion_real
_atom_type_scat_dispersion_imag
_atom_type_scat_source
C C 0.0033 0.0016 'International Tables Vol C Tables 4.2.6.8 and 6.1.1.4'
H H 0.0000 0.0000 'International Tables Vol C Tables 4.2.6.8 and 6.1.1.4'
B B 0.0013 0.0007 'International Tables Vol C Tables 4.2.6.8 and 6.1.1.4'
N N 0.0061 0.0033 'International Tables Vol C Tables 4.2.6.8 and 6.1.1.4'
F F 0.0171 0.0103 'International Tables Vol C Tables 4.2.6.8 and 6.1.1.4'
S S 0.1246 0.1234 'International Tables Vol C Tables 4.2.6.8 and 6.1.1.4'
Ag Ag -0.8971 1.1015 'International Tables Vol C Tables 4.2.6.8 and 6.1.1.4'

loop_
_exptl_crystal_face_index_h
_exptl_crystal_face_index_k
_exptl_crystal_face_index_l
_exptl_crystal_face_perp_dist
1.00 0.00 -1.00 0.0780
-1.00 0.00 1.00 0.0780
1.00 0.00 0.00 0.0580
-1.00 0.00 0.00 0.0580
-1.00 1.00 0.00 0.1360
1.00 -1.00 0.00 0.1360

loop_
_geom_angle_atom_site_label_1
_geom_angle_atom_site_label_2
_geom_angle_atom_site_label_3
_geom_angle_site_symmetry_1
_geom_angle_site_symmetry_3
_geom_angle
_geom_angle_publ_flag
S4 Ag1 Ag2 . . 157.53(3) ?
S1 Ag1 Ag2 . . 91.47(3) ?
S1 Ag1 S4 . . 83.55(4) ?
S Ag1 Ag2 . . 50.81(3) ?
S Ag1 S4 . . 129.95(4) ?
S Ag1 S1 . . 142.23(4) ?
N7 Ag1 Ag2 . . 120.33(9) ?
N7 Ag1 S4 . . 80.45(9) ?
N7 Ag1 S1 . . 79.96(9) ?
N7 Ag1 S . . 117.91(9) ?
S1A Ag2 Ag1 . . 121.80(3) ?
S1A Ag2 S4A . . 86.88(4) ?
S1A Ag2 N7A . . 78.06(9) ?
S4A Ag2 Ag1 . . 85.08(3) ?
S Ag2 Ag1 . . 52.28(3) ?
S Ag2 S1A . . 143.47(4) ?
S Ag2 S4A . . 124.09(4) ?
S Ag2 N7A . . 123.39(9) ?
N7A Ag2 Ag1 . . 153.28(8) ?
N7A Ag2 S4A . . 77.95(9) ?
C9A S1A Ag2 . . 102.39(16) ?
C9A S1A C2A . . 103.2(2) ?
C2A S1A Ag2 . . 96.01(17) ?
C3A S4A Ag2 . . 100.17(16) ?
C3A S4A C5A . . 104.4(2) ?
C5A S4A Ag2 . . 95.11(16) ?
C5 S4 Ag1 . . 93.39(16) ?
C5 S4 C3 . . 103.0(2) ?
C3 S4 Ag1 . . 103.85(17) ?
C9 S1 Ag1 . . 99.68(16) ?
C2 S1 Ag1 . . 100.52(16) ?
C2 S1 C9 . . 101.9(2) ?
Ag2 S Ag1 . . 76.91(4) ?
C S Ag1 . . 100.51(18) ?
C S Ag2 . . 100.38(18) ?
H8AA C8A H8AB . . 107.7 ?
N7A C8A H8AA . . 108.9 ?
N7A C8A H8AB . . 108.9 ?
N7A C8A C9A . . 113.3(4) ?
C9A C8A H8AA . . 108.9 ?
C9A C8A H8AB . . 108.9 ?
N C S . . 177.3(5) ?
C8A N7A Ag2 . . 105.7(3) ?
C8A N7A C6A . . 113.4(4) ?
C6A N7A Ag2 . . 112.3(3) ?
C71A N7A Ag2 . . 99.1(3) ?
C71A N7A C8A . . 112.8(4) ?
C71A N7A C6A . . 112.6(4) ?
H6A C6 H6B . . 107.5 ?
N7 C6 H6A . . 108.4 ?
N7 C6 H6B . . 108.4 ?
N7 C6 C5 . . 115.5(4) ?
C5 C6 H6A . . 108.4 ?
C5 C6 H6B . . 108.4 ?
H72A C72A H72B . . 108.2 ?
C73A C72A H72A . . 109.8 ?
C73A C72A H72B . . 109.8 ?
C73A C72A C71A . . 109.4(4) ?
C71A C72A H72A . . 109.8 ?
C71A C72A H72B . . 109.8 ?
S1 C9 H9A . . 108.7 ?
S1 C9 H9B . . 108.7 ?
H9A C9 H9B . . 107.6 ?
C8 C9 S1 . . 114.3(3) ?
C8 C9 H9A . . 108.7 ?
C8 C9 H9B . . 108.7 ?
C6 N7 Ag1 . . 111.1(3) ?
C71 N7 Ag1 . . 111.4(3) ?
C71 N7 C6 . . 112.1(4) ?
C8 N7 Ag1 . . 104.3(3) ?
C8 N7 C6 . . 111.2(4) ?
C8 N7 C71 . . 106.5(3) ?
S4 C5 H5A . . 108.2 ?
S4 C5 H5B . . 108.2 ?
C6 C5 S4 . . 116.4(3) ?
C6 C5 H5A . . 108.2 ?
C6 C5 H5B . . 108.2 ?
H5A C5 H5B . . 107.3 ?
S4A C3A H3AA . . 108.4 ?
S4A C3A H3AB . . 108.4 ?
H3AA C3A H3AB . . 107.4 ?
C2A C3A S4A . . 115.6(3) ?
C2A C3A H3AA . . 108.4 ?
C2A C3A H3AB . . 108.4 ?
S4 C3 H3A . . 108.3 ?
S4 C3 H3B . . 108.3 ?
H3A C3 H3B . . 107.4 ?
C2 C3 S4 . . 115.9(4) ?
C2 C3 H3A . . 108.3 ?
C2 C3 H3B . . 108.3 ?
H72C C72 H72D . . 108.2 ?
C71 C72 H72C . . 109.6 ?
C71 C72 H72D . . 109.6 ?
C73 C72 H72C . . 109.6 ?
C73 C72 H72D . . 109.6 ?
C73 C72 C71 . . 110.1(4) ?
N7A C6A H6AA . . 108.7 ?
N7A C6A H6AB . . 108.7 ?
N7A C6A C5A . . 114.2(4) ?
H6AA C6A H6AB . . 107.6 ?
C5A C6A H6AA . . 108.7 ?
C5A C6A H6AB . . 108.7 ?
N7 C71 C72 . . 113.5(4) ?
N7 C71 H71A . . 108.9 ?
N7 C71 H71B . . 108.9 ?
C72 C71 H71A . . 108.9 ?
C72 C71 H71B . . 108.9 ?
H71A C71 H71B . . 107.7 ?
C9 C8 H8A . . 108.2 ?
C9 C8 H8B . . 108.2 ?
N7 C8 C9 . . 116.6(4) ?
N7 C8 H8A . . 108.2 ?
N7 C8 H8B . . 108.2 ?
H8A C8 H8B . . 107.3 ?
S4A C5A H5AA . . 108.3 ?
S4A C5A H5AB . . 108.3 ?
C6A C5A S4A . . 116.0(3) ?
C6A C5A H5AA . . 108.3 ?
C6A C5A H5AB . . 108.3 ?
H5AA C5A H5AB . . 107.4 ?
S1A C9A H9AA . . 108.6 ?
S1A C9A H9AB . . 108.6 ?
C8A C9A S1A . . 114.7(3) ?
C8A C9A H9AA . . 108.6 ?
C8A C9A H9AB . . 108.6 ?
H9AA C9A H9AB . . 107.6 ?
S1A C2A H2AA . . 107.7 ?
S1A C2A H2AB . . 107.7 ?
C3A C2A S1A . . 118.6(3) ?
C3A C2A H2AA . . 107.7 ?
C3A C2A H2AB . . 107.7 ?
H2AA C2A H2AB . . 107.1 ?
N74A C73A C72A . . 177.3(5) ?
N74 C73 C72 . . 177.7(6) ?
F1 B1 F2 . . 109.2(4) ?
F1 B1 F4 . . 108.9(5) ?
F1 B1 F3 . . 109.6(5) ?
F4 B1 F2 . . 109.8(5) ?
F3 B1 F2 . . 109.6(5) ?
F3 B1 F4 . . 109.6(4) ?
S1 C2 H2A . . 107.8 ?
S1 C2 H2B . . 107.8 ?
C3 C2 S1 . . 117.9(3) ?
C3 C2 H2A . . 107.8 ?
C3 C2 H2B . . 107.8 ?
H2A C2 H2B . . 107.2 ?
N7A C71A C72A . . 115.5(4) ?
N7A C71A H71C . . 108.4 ?
N7A C71A H71D . . 108.4 ?
C72A C71A H71C . . 108.4 ?
C72A C71A H71D . . 108.4 ?
H71C C71A H71D . . 107.5 ?

loop_
_geom_bond_atom_site_label_1
_geom_bond_atom_site_label_2
_geom_bond_site_symmetry_2
_geom_bond_distance
_geom_bond_publ_flag
Ag1 Ag2 . 3.0716(6) ?
Ag1 S4 . 2.6065(13) ?
Ag1 S1 . 2.5966(13) ?
Ag1 S . 2.4943(13) ?
Ag1 N7 . 2.492(4) ?
Ag2 S1A . 2.5329(13) ?
Ag2 S4A . 2.6046(13) ?
Ag2 S . 2.4441(13) ?
Ag2 N7A . 2.557(4) ?
S1A C9A . 1.819(5) ?
S1A C2A . 1.826(5) ?
S4A C3A . 1.816(5) ?
S4A C5A . 1.818(5) ?
S4 C5 . 1.818(5) ?
S4 C3 . 1.819(5) ?
S1 C9 . 1.828(5) ?
S1 C2 . 1.820(5) ?
S C . 1.685(5) ?
F1 B1 . 1.379(6) ?
C8A H8AA . 0.9900 ?
C8A H8AB . 0.9900 ?
C8A N7A . 1.464(6) ?
C8A C9A . 1.534(7) ?
F2 B1 . 1.395(7) ?
C N . 1.151(7) ?
F4 B1 . 1.384(7) ?
N7A C6A . 1.469(6) ?
N7A C71A . 1.460(6) ?
F3 B1 . 1.380(7) ?
C6 H6A . 0.9900 ?
C6 H6B . 0.9900 ?
C6 N7 . 1.485(6) ?
C6 C5 . 1.537(6) ?
C72A H72A . 0.9900 ?
C72A H72B . 0.9900 ?
C72A C73A . 1.457(7) ?
C72A C71A . 1.556(6) ?
C9 H9A . 0.9900 ?
C9 H9B . 0.9900 ?
C9 C8 . 1.535(7) ?
N7 C71 . 1.477(6) ?
N7 C8 . 1.474(6) ?
C5 H5A . 0.9900 ?
C5 H5B . 0.9900 ?
C3A H3AA . 0.9900 ?
C3A H3AB . 0.9900 ?
C3A C2A . 1.525(7) ?
N74A C73A . 1.137(6) ?
N74 C73 . 1.142(6) ?
C3 H3A . 0.9900 ?
C3 H3B . 0.9900 ?
C3 C2 . 1.523(7) ?
C72 H72C . 0.9900 ?
C72 H72D . 0.9900 ?
C72 C71 . 1.520(7) ?
C72 C73 . 1.470(7) ?
C6A H6AA . 0.9900 ?
C6A H6AB . 0.9900 ?
C6A C5A . 1.520(6) ?
C71 H71A . 0.9900 ?
C71 H71B . 0.9900 ?
C8 H8A . 0.9900 ?
C8 H8B . 0.9900 ?
C5A H5AA . 0.9900 ?
C5A H5AB . 0.9900 ?
C9A H9AA . 0.9900 ?
C9A H9AB . 0.9900 ?
C2A H2AA . 0.9900 ?
C2A H2AB . 0.9900 ?
C2 H2A . 0.9900 ?
C2 H2B . 0.9900 ?
C71A H71C . 0.9900 ?
C71A H71D . 0.9900 ?

loop_
_geom_torsion_atom_site_label_1
_geom_torsion_atom_site_label_2
_geom_torsion_atom_site_label_3
_geom_torsion_atom_site_label_4
_geom_torsion_site_symmetry_1
_geom_torsion_site_symmetry_2
_geom_torsion_site_symmetry_3
_geom_torsion_site_symmetry_4
_geom_torsion
_geom_torsion_publ_flag
Ag1 S4 C5 C6 . . . . -49.6(4) ?
Ag1 S4 C3 C2 . . . . -27.3(4) ?
Ag1 S1 C9 C8 . . . . -20.8(4) ?
Ag1 S1 C2 C3 . . . . -43.3(4) ?
Ag1 N7 C71 C72 . . . . 60.8(4) ?
Ag1 N7 C8 C9 . . . . -55.7(4) ?
Ag2 S1A C9A C8A . . . . -22.3(4) ?
Ag2 S1A C2A C3A . . . . -49.9(4) ?
Ag2 S4A C3A C2A . . . . -25.5(4) ?
Ag2 S4A C5A C6A . . . . -51.3(4) ?
Ag2 N7A C6A C5A . . . . -24.6(5) ?
Ag2 N7A C71A C72A . . . . -170.8(3) ?
S4A C3A C2A S1A . . . . 56.3(5) ?
S4 C3 C2 S1 . . . . 51.2(5) ?
S1 C9 C8 N7 . . . . 55.5(5) ?
C8A N7A C6A C5A . . . . -144.3(4) ?
C8A N7A C71A C72A . . . . -59.5(5) ?
N7A C8A C9A S1A . . . . 55.3(5) ?
N7A C6A C5A S4A . . . . 56.0(5) ?
C6 N7 C71 C72 . . . . -64.3(5) ?
C6 N7 C8 C9 . . . . 64.0(5) ?
C9 S1 C2 C3 . . . . 59.1(4) ?
N7 C6 C5 S4 . . . . 54.9(5) ?
C5 S4 C3 C2 . . . . -124.1(4) ?
C5 C6 N7 Ag1 . . . . -23.3(5) ?
C5 C6 N7 C71 . . . . 102.0(4) ?
C5 C6 N7 C8 . . . . -138.9(4) ?
C3A S4A C5A C6A . . . . 50.6(4) ?
C3 S4 C5 C6 . . . . 55.5(4) ?
C6A N7A C71A C72A . . . . 70.4(5) ?
C71 N7 C8 C9 . . . . -173.6(4) ?
C8 N7 C71 C72 . . . . 173.9(4) ?
C5A S4A C3A C2A . . . . -123.6(4) ?
C9A S1A C2A C3A . . . . 54.4(4) ?
C9A C8A N7A Ag2 . . . . -55.0(4) ?
C9A C8A N7A C6A . . . . 68.4(5) ?
C9A C8A N7A C71A . . . . -162.2(4) ?
C2A S1A C9A C8A . . . . -121.6(4) ?
C73A C72A C71A N7A . . . . -161.9(4) ?
C73 C72 C71 N7 . . . . -176.1(4) ?
C2 S1 C9 C8 . . . . -123.8(4) ?
C71A N7A C6A C5A . . . . 86.2(5) ?

_cod_database_fobs_code 2022548
